data_9004548
loop_
_publ_author_name
'Mitchell, R. H.'
'Burns, P. C.'
'Chakhmouradian, A. R.'

_publ_section_title
;
 The crystal structures of loparite-(Ce)
 Sample: Loparite L
;
_journal_name_full 'The Canadian Mineralogist'
_journal_page_first 145
_journal_page_last 152
_journal_paper_doi 10.2113/gscanmin.38.1.145
_journal_volume 38
_journal_year 2000
_chemical_compound_source 'Lovozero complex, Russia'
_chemical_formula_sum 'Ca0.13 Ce0.18 La0.09 Na0.46 Nb0.13 Nd0.05 O3 Pr0.02 Sr0.05 Ti0.87'
_chemical_name_mineral Loparite-(Ce)
_space_group_IT_number 140
_symmetry_space_group_name_Hall '-I 4 2c'
_symmetry_space_group_name_H-M 'I 4/m c m'
_cell_angle_alpha 90
_cell_angle_beta 90
_cell_angle_gamma 90
_cell_length_a 5.5022
_cell_length_b 5.5084
_cell_length_c 7.7767
_cell_formula_units_Z 4
_cell_volume 235.699
_database_code_amcsd 0005640
_exptl_crystal_density_diffrn 4.781
_cod_original_formula_sum 'Na.46 La.09 Ce.18 Pr.02 Nd.05 Ca.13 Sr.05 (Ti.87 Nb.13) O3'
_cod_database_code 9004548

loop_
_space_group_symop_operation_xyz
x,y,z
1/2+x,1/2+y,1/2+z
-y,-x,1/2+z
1/2-y,1/2-x,+z
y,x,1/2-z
1/2+y,1/2+x,-z
y,-x,-z
1/2+y,1/2-x,1/2-z
-y,x,z
1/2-y,1/2+x,1/2+z
x,-y,1/2+z
1/2+x,1/2-y,+z
-x,y,1/2-z
1/2-x,1/2+y,-z
x,y,-z
1/2+x,1/2+y,1/2-z
-x,-y,z
1/2-x,1/2-y,1/2+z
y,x,1/2+z
1/2+y,1/2+x,+z
-y,-x,1/2-z
1/2-y,1/2-x,-z
-y,x,-z
1/2-y,1/2+x,1/2-z
y,-x,z
1/2+y,1/2-x,1/2+z
-x,y,1/2+z
1/2-x,1/2+y,+z
x,-y,1/2-z
1/2+x,1/2-y,-z
-x,-y,-z
1/2-x,1/2-y,1/2-z

loop_
_atom_site_aniso_label
_atom_site_aniso_U_11
_atom_site_aniso_U_22
_atom_site_aniso_U_33
_atom_site_aniso_U_12
_atom_site_aniso_U_13
_atom_site_aniso_U_23
Na 0.01960 0.01960 0.02000 0.00000 0.00000 0.00000
La 0.01960 0.01960 0.02000 0.00000 0.00000 0.00000
Ce 0.01960 0.01960 0.02000 0.00000 0.00000 0.00000
Pr 0.01960 0.01960 0.02000 0.00000 0.00000 0.00000
Nd 0.01960 0.01960 0.02000 0.00000 0.00000 0.00000
Ca 0.01960 0.01960 0.02000 0.00000 0.00000 0.00000
Sr 0.01960 0.01960 0.02000 0.00000 0.00000 0.00000
Ti 0.01270 0.01270 0.01130 0.00000 0.00000 0.00000
Nb 0.01270 0.01270 0.01130 0.00000 0.00000 0.00000
O1 0.08560 0.08560 0.02100 0.00000 0.00000 0.00000
O2 0.02610 0.02610 0.07920 0.00530 0.00000 0.00000

loop_
_atom_site_label
_atom_site_fract_x
_atom_site_fract_y
_atom_site_fract_z
_atom_site_occupancy
_atom_site_U_iso_or_equiv
Na 0.00000 0.50000 0.25000 0.46000 0.01970
La 0.00000 0.50000 0.25000 0.09000 0.01970
Ce 0.00000 0.50000 0.25000 0.18000 0.01970
Pr 0.00000 0.50000 0.25000 0.02000 0.01970
Nd 0.00000 0.50000 0.25000 0.05000 0.01970
Ca 0.00000 0.50000 0.25000 0.13000 0.01970
Sr 0.00000 0.50000 0.25000 0.05000 0.01970
Ti 0.00000 0.00000 0.00000 0.87000 0.01220
Nb 0.00000 0.00000 0.00000 0.13000 0.01220
O1 0.00000 0.00000 0.25000 1.00000 0.06410
O2 0.28280 0.78280 0.00000 1.00000 0.04380

loop_
_cod_related_entry_id
_cod_related_entry_database
_cod_related_entry_code
1 AMCSD 0005640
